data_2239186
loop_
_publ_author_name
'Chen, Jingjing'
'Yuan, Jianchao'
'Zhao, Jie'
'Xu, Weibing'
'Mu, Yanqiong'

_publ_section_title
;
 2,3-Bis[(3-methylbiphenyl-4-yl)imino]butane
;
_journal_issue 4
_journal_name_full 'Acta Crystallographica Section E'
_journal_page_first o455
_journal_paper_doi 10.1107/S1600536814005686
_journal_volume 70
_journal_year 2014
_chemical_formula_iupac 'C30 H28 N2'
_chemical_formula_moiety 'C30 H28 N2'
_chemical_formula_sum 'C30 H28 N2'
_chemical_formula_weight 416.54
_chemical_name_systematic
;
2,3-Bis[(3-methylbiphenyl-4-yl)imino]butane
;
_space_group_IT_number 61
_symmetry_cell_setting orthorhombic
_symmetry_space_group_name_Hall '-P 2ac 2ab'
_symmetry_space_group_name_H-M 'P b c a'
_atom_sites_solution_hydrogens difmap
_atom_sites_solution_primary direct
_atom_sites_solution_secondary difmap
_audit_creation_method SHELXL-97
_cell_angle_alpha 90.00
_cell_angle_beta 90.00
_cell_angle_gamma 90.00
_cell_formula_units_Z 4
_cell_length_a 8.347(3)
_cell_length_b 7.063(3)
_cell_length_c 39.946(16)
_cell_measurement_reflns_used 1674
_cell_measurement_temperature 293(2)
_cell_measurement_theta_max 21.74
_cell_measurement_theta_min 2.64
_cell_volume 2355.0(16)
_computing_cell_refinement 'SAINT (Bruker, 2008)'
_computing_data_collection 'APEX2 (Bruker, 2008)'
_computing_data_reduction 'SAINT (Bruker, 2008)'
_computing_molecular_graphics 'SHELXTL (Sheldrick, 2008)'
_computing_publication_material 'SHELXTL (Sheldrick, 2008)'
_computing_structure_refinement 'SHELXTL (Sheldrick, 2008)'
_computing_structure_solution 'SHELXTL (Sheldrick, 2008)'
_diffrn_ambient_temperature 293(2)
_diffrn_measured_fraction_theta_full 0.999
_diffrn_measured_fraction_theta_max 0.999
_diffrn_measurement_device_type 'Bruker APEXII CCD'
_diffrn_measurement_method '\f and \w scans'
_diffrn_radiation_monochromator graphite
_diffrn_radiation_source 'fine-focus sealed tube'
_diffrn_radiation_type MoK\a
_diffrn_radiation_wavelength 0.71073
_diffrn_reflns_av_R_equivalents 0.0881
_diffrn_reflns_av_sigmaI/netI 0.0601
_diffrn_reflns_limit_h_max 10
_diffrn_reflns_limit_h_min -10
_diffrn_reflns_limit_k_max 8
_diffrn_reflns_limit_k_min -8
_diffrn_reflns_limit_l_max 47
_diffrn_reflns_limit_l_min -48
_diffrn_reflns_number 15668
_diffrn_reflns_theta_full 25.48
_diffrn_reflns_theta_max 25.48
_diffrn_reflns_theta_min 2.64
_exptl_absorpt_coefficient_mu 0.068
_exptl_absorpt_correction_T_max 0.9898
_exptl_absorpt_correction_T_min 0.9872
_exptl_absorpt_correction_type multi-scan
_exptl_absorpt_process_details '(SADABS; Sheldrick, 2004)'
_exptl_crystal_colour yellow
_exptl_crystal_density_diffrn 1.175
_exptl_crystal_density_method 'not measured'
_exptl_crystal_description block
_exptl_crystal_F_000 888
_exptl_crystal_size_max 0.19
_exptl_crystal_size_mid 0.18
_exptl_crystal_size_min 0.15
_refine_diff_density_max 0.148
_refine_diff_density_min -0.155
_refine_ls_extinction_coef 0.0025(6)
_refine_ls_extinction_expression Fc^*^=kFc[1+0.001xFc^2^\l^3^/sin(2\q)]^-1/4^
_refine_ls_extinction_method 'SHELXTL (Sheldrick, 2008)'
_refine_ls_goodness_of_fit_ref 1.009
_refine_ls_hydrogen_treatment constr
_refine_ls_matrix_type full
_refine_ls_number_parameters 148
_refine_ls_number_reflns 2200
_refine_ls_number_restraints 0
_refine_ls_restrained_S_all 1.009
_refine_ls_R_factor_all 0.1316
_refine_ls_R_factor_gt 0.0691
_refine_ls_shift/su_max 0.000
_refine_ls_shift/su_mean 0.000
_refine_ls_structure_factor_coef Fsqd
_refine_ls_weighting_details 'calc w=1/[\s^2^(Fo^2^)+(0.0366P)^2^+1.4273P] where P=(Fo^2^+2Fc^2^)/3'
_refine_ls_weighting_scheme calc
_refine_ls_wR_factor_gt 0.1146
_refine_ls_wR_factor_ref 0.1350
_reflns_number_gt 1251
_reflns_number_total 2200
_reflns_threshold_expression I>2sigma(I)
_cod_data_source_file fk2080sup1.cif
_cod_data_source_block I
_cod_database_code 2239186
_cod_database_fobs_code 2239186

loop_
_symmetry_equiv_pos_as_xyz
'x, y, z'
'-x+1/2, -y, z+1/2'
'x+1/2, -y+1/2, -z'
'-x, y+1/2, -z+1/2'
'-x, -y, -z'
'x-1/2, y, -z-1/2'
'-x-1/2, y-1/2, z'
'x, -y-1/2, z-1/2'

loop_
_atom_site_type_symbol
_atom_site_label
_atom_site_fract_x
_atom_site_fract_y
_atom_site_fract_z
_atom_site_U_iso_or_equiv
_atom_site_adp_type
_atom_site_calc_flag
_atom_site_refinement_flags
_atom_site_occupancy
_atom_site_symmetry_multiplicity
C C1 0.6218(4) -0.0240(5) 0.17712(7) 0.0644(9) Uani d . 1 1
H H1 0.7117 -0.0468 0.1640 0.077 Uiso calc R 1 1
C C2 0.6029(4) -0.1219(5) 0.20680(8) 0.0716(10) Uani d . 1 1
H H2 0.6792 -0.2106 0.2133 0.086 Uiso calc R 1 1
C C3 0.4725(4) -0.0893(5) 0.22677(7) 0.0663(9) Uani d . 1 1
H H3 0.4597 -0.1548 0.2468 0.080 Uiso calc R 1 1
C C4 0.3612(4) 0.0413(4) 0.21680(7) 0.0594(9) Uani d . 1 1
H H4 0.2726 0.0652 0.2303 0.071 Uiso calc R 1 1
C C5 0.3788(4) 0.1375(4) 0.18713(6) 0.0504(8) Uani d . 1 1
H H5 0.3012 0.2248 0.1807 0.061 Uiso calc R 1 1
C C6 0.5099(3) 0.1070(4) 0.16654(6) 0.0442(7) Uani d . 1 1
C C7 0.5276(3) 0.2107(4) 0.13451(6) 0.0425(7) Uani d . 1 1
C C8 0.6072(3) 0.1298(4) 0.10744(7) 0.0509(8) Uani d . 1 1
H H8 0.6563 0.0124 0.1099 0.061 Uiso calc R 1 1
C C9 0.6142(3) 0.2216(4) 0.07704(7) 0.0532(8) Uani d . 1 1
H H9 0.6678 0.1652 0.0592 0.064 Uiso calc R 1 1
C C10 0.5427(3) 0.3961(4) 0.07266(6) 0.0423(7) Uani d . 1 1
C C11 0.4688(3) 0.4856(4) 0.09956(6) 0.0432(7) Uani d . 1 1
C C12 0.4629(3) 0.3887(4) 0.12980(6) 0.0443(7) Uani d . 1 1
H H12 0.4126 0.4468 0.1479 0.053 Uiso calc R 1 1
C C13 0.3949(4) 0.6774(4) 0.09594(8) 0.0674(10) Uani d . 1 1
H H13A 0.2882 0.6648 0.0873 0.101 Uiso calc R 1 1
H H13B 0.4580 0.7522 0.0808 0.101 Uiso calc R 1 1
H H13C 0.3912 0.7384 0.1174 0.101 Uiso calc R 1 1
C C14 0.4850(3) 0.4425(4) 0.01552(6) 0.0440(7) Uani d . 1 1
C C15 0.3729(4) 0.2792(5) 0.01278(8) 0.0773(11) Uani d . 1 1
H H15A 0.3722 0.2102 0.0335 0.116 Uiso calc R 1 1
H H15B 0.4073 0.1972 -0.0050 0.116 Uiso calc R 1 1
H H15C 0.2670 0.3248 0.0081 0.116 Uiso calc R 1 1
N N1 0.5572(3) 0.4954(3) 0.04174(5) 0.0486(6) Uani d . 1 1

loop_
_atom_site_aniso_label
_atom_site_aniso_U_11
_atom_site_aniso_U_22
_atom_site_aniso_U_33
_atom_site_aniso_U_12
_atom_site_aniso_U_13
_atom_site_aniso_U_23
C1 0.068(2) 0.078(3) 0.0472(19) 0.013(2) 0.0012(16) 0.0083(18)
C2 0.086(3) 0.075(2) 0.054(2) 0.016(2) -0.0096(19) 0.012(2)
C3 0.092(3) 0.064(2) 0.0429(18) -0.005(2) -0.0080(19) 0.0083(17)
C4 0.075(2) 0.063(2) 0.0400(17) -0.0046(19) 0.0066(16) -0.0005(16)
C5 0.0651(19) 0.0476(19) 0.0386(17) -0.0013(16) 0.0034(14) 0.0006(15)
C6 0.0502(17) 0.0475(18) 0.0349(15) 0.0018(15) -0.0037(13) -0.0025(14)
C7 0.0388(15) 0.0504(19) 0.0381(16) -0.0011(15) -0.0014(13) -0.0022(14)
C8 0.0587(18) 0.0529(19) 0.0410(17) 0.0119(16) 0.0057(14) 0.0047(16)
C9 0.0593(18) 0.058(2) 0.0424(18) 0.0049(17) 0.0088(15) -0.0019(16)
C10 0.0417(15) 0.0495(18) 0.0356(16) -0.0052(15) -0.0010(13) 0.0013(14)
C11 0.0430(15) 0.0456(17) 0.0410(17) -0.0007(14) -0.0023(13) -0.0011(14)
C12 0.0474(16) 0.0479(18) 0.0377(16) 0.0014(15) 0.0034(13) -0.0058(14)
C13 0.088(2) 0.055(2) 0.059(2) 0.0099(19) 0.0034(18) 0.0063(17)
C14 0.0404(15) 0.0522(19) 0.0395(16) -0.0047(14) 0.0022(13) 0.0024(13)
C15 0.090(2) 0.086(3) 0.055(2) -0.041(2) -0.0109(19) 0.0185(19)
N1 0.0521(14) 0.0561(16) 0.0375(13) -0.0075(12) 0.0012(12) 0.0028(12)

loop_
_atom_type_symbol
_atom_type_description
_atom_type_scat_dispersion_real
_atom_type_scat_dispersion_imag
_atom_type_scat_source
C C 0.0033 0.0016 'International Tables Vol C Tables 4.2.6.8 and 6.1.1.4'
H H 0.0000 0.0000 'International Tables Vol C Tables 4.2.6.8 and 6.1.1.4'
N N 0.0061 0.0033 'International Tables Vol C Tables 4.2.6.8 and 6.1.1.4'

loop_
_geom_angle_atom_site_label_1
_geom_angle_atom_site_label_2
_geom_angle_atom_site_label_3
_geom_angle_site_symmetry_3
_geom_angle
C6 C1 C2 . 121.4(3)
C6 C1 H1 . 119.3
C2 C1 H1 . 119.3
C3 C2 C1 . 120.4(3)
C3 C2 H2 . 119.8
C1 C2 H2 . 119.8
C4 C3 C2 . 118.9(3)
C4 C3 H3 . 120.5
C2 C3 H3 . 120.5
C3 C4 C5 . 120.8(3)
C3 C4 H4 . 119.6
C5 C4 H4 . 119.6
C4 C5 C6 . 121.3(3)
C4 C5 H5 . 119.4
C6 C5 H5 . 119.4
C1 C6 C5 . 117.2(3)
C1 C6 C7 . 121.9(3)
C5 C6 C7 . 120.9(3)
C12 C7 C8 . 117.0(3)
C12 C7 C6 . 121.9(3)
C8 C7 C6 . 121.1(3)
C9 C8 C7 . 120.8(3)
C9 C8 H8 . 119.6
C7 C8 H8 . 119.6
C10 C9 C8 . 120.9(3)
C10 C9 H9 . 119.6
C8 C9 H9 . 119.6
C9 C10 C11 . 120.0(3)
C9 C10 N1 . 120.8(2)
C11 C10 N1 . 118.9(3)
C10 C11 C12 . 117.6(3)
C10 C11 C13 . 121.3(3)
C12 C11 C13 . 121.1(3)
C7 C12 C11 . 123.6(3)
C7 C12 H12 . 118.2
C11 C12 H12 . 118.2
C11 C13 H13A . 109.5
C11 C13 H13B . 109.5
H13A C13 H13B . 109.5
C11 C13 H13C . 109.5
H13A C13 H13C . 109.5
H13B C13 H13C . 109.5
N1 C14 C15 . 126.1(3)
N1 C14 C14 5_665 116.4(3)
C15 C14 C14 5_665 117.5(3)
C14 C15 H15A . 109.5
C14 C15 H15B . 109.5
H15A C15 H15B . 109.5
C14 C15 H15C . 109.5
H15A C15 H15C . 109.5
H15B C15 H15C . 109.5
C14 N1 C10 . 122.1(2)

loop_
_geom_bond_atom_site_label_1
_geom_bond_atom_site_label_2
_geom_bond_site_symmetry_2
_geom_bond_distance
C1 C6 . 1.381(4)
C1 C2 . 1.382(4)
C1 H1 . 0.9300
C2 C3 . 1.369(4)
C2 H2 . 0.9300
C3 C4 . 1.368(4)
C3 H3 . 0.9300
C4 C5 . 1.374(4)
C4 H4 . 0.9300
C5 C6 . 1.386(4)
C5 H5 . 0.9300
C6 C7 . 1.481(4)
C7 C12 . 1.381(4)
C7 C8 . 1.392(3)
C8 C9 . 1.378(4)
C8 H8 . 0.9300
C9 C10 . 1.380(4)
C9 H9 . 0.9300
C10 C11 . 1.391(3)
C10 N1 . 1.426(3)
C11 C12 . 1.389(3)
C11 C13 . 1.496(4)
C12 H12 . 0.9300
C13 H13A . 0.9600
C13 H13B . 0.9600
C13 H13C . 0.9600
C14 N1 . 1.265(3)
C14 C15 . 1.489(4)
C14 C14 5_665 1.504(5)
C15 H15A . 0.9600
C15 H15B . 0.9600
C15 H15C . 0.9600

loop_
_geom_torsion_atom_site_label_1
_geom_torsion_atom_site_label_2
_geom_torsion_atom_site_label_3
_geom_torsion_atom_site_label_4
_geom_torsion_site_symmetry_1
_geom_torsion
C6 C1 C2 C3 . -0.8(5)
C1 C2 C3 C4 . 0.2(5)
C2 C3 C4 C5 . 0.5(5)
C3 C4 C5 C6 . -0.6(5)
C2 C1 C6 C5 . 0.7(5)
C2 C1 C6 C7 . -179.0(3)
C4 C5 C6 C1 . 0.0(4)
C4 C5 C6 C7 . 179.7(3)
C1 C6 C7 C12 . -152.1(3)
C5 C6 C7 C12 . 28.3(4)
C1 C6 C7 C8 . 29.6(4)
C5 C6 C7 C8 . -150.0(3)
C12 C7 C8 C9 . -2.7(4)
C6 C7 C8 C9 . 175.7(3)
C7 C8 C9 C10 . 0.1(4)
C8 C9 C10 C11 . 3.0(4)
C8 C9 C10 N1 . 176.7(3)
C9 C10 C11 C12 . -3.4(4)
N1 C10 C11 C12 . -177.2(2)
C9 C10 C11 C13 . 178.0(3)
N1 C10 C11 C13 . 4.2(4)
C8 C7 C12 C11 . 2.3(4)
C6 C7 C12 C11 . -176.1(3)
C10 C11 C12 C7 . 0.7(4)
C13 C11 C12 C7 . 179.4(3)
C15 C14 N1 C10 . 2.3(5)
C14 C14 N1 C10 5_665 -178.4(3)
C9 C10 N1 C14 . 71.9(4)
C11 C10 N1 C14 . -114.4(3)
